data_7232227
loop_
_publ_author_name
'Lodochnikova, Olga A.'
'Latypova, Liliya Z.'
'Madzhidov, Timur I.'
'Chmutova, Galina A.'
'Voronina, Julia K.'
'Gubaidullin, Aidar T.'
'Kurbangalieva, Almira R.'

_publ_section_title
;
 &#x201C;Lp&#x22EF;synthon&#x201D; interaction as a reason for the strong
 amplification of synthon-forming hydrogen bonds
;
_journal_issue 9
_journal_name_full CrystEngComm
_journal_page_first 1499
_journal_paper_doi 10.1039/C8CE01982G
_journal_volume 21
_journal_year 2019
_chemical_formula_moiety 'C6 H4 Br2 O6 S'
_chemical_formula_sum 'C6 H4 Br2 O6 S'
_chemical_formula_weight 363.97
_chemical_melting_point 377
_chemical_name_systematic '(3,4-Dibromo-2-oxo-2,5-dihydrofuran-5-ylsulfonyl)ethanoic acid'
_space_group_crystal_system monoclinic
_space_group_IT_number 14
_space_group_name_Hall '-P 2ybc'
_space_group_name_H-M_alt 'P 1 21/c 1'
_symmetry_space_group_name_Hall '-P 2ybc'
_symmetry_space_group_name_H-M 'P 1 21/c 1'
_atom_sites_solution_hydrogens mixed
_audit_creation_method SHELXL-2017/1
_audit_update_record
;
2018-09-06 deposited with the CCDC.
2019-01-25 downloaded from the CCDC.
;
_cell_angle_alpha 90
_cell_angle_beta 97.174(10)
_cell_angle_gamma 90
_cell_formula_units_Z 4
_cell_length_a 7.953(7)
_cell_length_b 9.744(8)
_cell_length_c 13.366(11)
_cell_measurement_reflns_used 2619
_cell_measurement_temperature 150(2)
_cell_measurement_theta_max 29.01
_cell_measurement_theta_min 2.59
_cell_volume 1027.7(15)
_computing_cell_refinement 'Bruker SAINT'
_computing_data_collection 'Bruker APEX2'
_computing_data_reduction 'Bruker SAINT'
_computing_molecular_graphics 'Bruker SHELXTL'
_computing_publication_material 'Bruker SHELXTL'
_computing_structure_refinement 'SHELXL-2017/1 (Sheldrick, 2017)'
_computing_structure_solution SHELXT-2014/5
_diffrn_ambient_temperature 150(2)
_diffrn_measured_fraction_theta_full 1.000
_diffrn_measured_fraction_theta_max 0.998
_diffrn_measurement_device_type 'Bruker APEX-II CCD'
_diffrn_measurement_method '\f and \w scans'
_diffrn_radiation_probe x-ray
_diffrn_radiation_type MoK\a
_diffrn_radiation_wavelength 0.71073
_diffrn_reflns_av_R_equivalents 0.0564
_diffrn_reflns_av_unetI/netI 0.0551
_diffrn_reflns_Laue_measured_fraction_full 1.000
_diffrn_reflns_Laue_measured_fraction_max 0.998
_diffrn_reflns_limit_h_max 10
_diffrn_reflns_limit_h_min -10
_diffrn_reflns_limit_k_max 12
_diffrn_reflns_limit_k_min -12
_diffrn_reflns_limit_l_max 17
_diffrn_reflns_limit_l_min -17
_diffrn_reflns_number 9025
_diffrn_reflns_point_group_measured_fraction_full 1.000
_diffrn_reflns_point_group_measured_fraction_max 0.998
_diffrn_reflns_theta_full 25.242
_diffrn_reflns_theta_max 27.994
_diffrn_reflns_theta_min 2.581
_exptl_absorpt_coefficient_mu 8.095
_exptl_absorpt_correction_T_max 0.427
_exptl_absorpt_correction_T_min 0.138
_exptl_absorpt_correction_type multi-scan
_exptl_absorpt_process_details SADABS
_exptl_crystal_colour colorless
_exptl_crystal_density_diffrn 2.352
_exptl_crystal_description prismatic
_exptl_crystal_F_000 696
_exptl_crystal_size_max 0.430
_exptl_crystal_size_mid 0.230
_exptl_crystal_size_min 0.120
_refine_diff_density_max 0.644
_refine_diff_density_min -0.654
_refine_diff_density_rms 0.131
_refine_ls_extinction_method none
_refine_ls_goodness_of_fit_ref 1.022
_refine_ls_hydrogen_treatment mixed
_refine_ls_matrix_type full
_refine_ls_number_parameters 139
_refine_ls_number_reflns 2476
_refine_ls_number_restraints 1
_refine_ls_restrained_S_all 1.022
_refine_ls_R_factor_all 0.0432
_refine_ls_R_factor_gt 0.0307
_refine_ls_shift/su_max 0.000
_refine_ls_shift/su_mean 0.000
_refine_ls_structure_factor_coef Fsqd
_refine_ls_weighting_details 'w=1/[\s^2^(Fo^2^)+(0.0241P)^2^] where P=(Fo^2^+2Fc^2^)/3'
_refine_ls_weighting_scheme calc
_refine_ls_wR_factor_gt 0.0659
_refine_ls_wR_factor_ref 0.0704
_reflns_Friedel_coverage 0.000
_reflns_number_gt 2042
_reflns_number_total 2476
_reflns_threshold_expression 'I > 2\s(I)'
_cod_data_source_file c8ce01982g2.cif
_cod_data_source_block shelx_CCDC2
_cod_depositor_comments 'Adding full bibliography for 7232225--7232227.cif.'
_cod_database_code 7232227
_shelx_shelxl_version_number 2017/1
_shelx_space_group_comment
;
The symmetry employed for this shelxl refinement is uniquely defined
by the following loop, which should always be used as a source of
symmetry information in preference to the above space-group names.
They are only intended as comments.
;
_shelx_estimated_absorpt_t_min 0.128
_shelx_estimated_absorpt_t_max 0.443

loop_
_space_group_symop_operation_xyz
'x, y, z'
'-x, y+1/2, -z+1/2'
'-x, -y, -z'
'x, -y-1/2, z-1/2'

loop_
_atom_site_label
_atom_site_type_symbol
_atom_site_fract_x
_atom_site_fract_y
_atom_site_fract_z
_atom_site_U_iso_or_equiv
_atom_site_adp_type
_atom_site_occupancy
_atom_site_site_symmetry_order
_atom_site_calc_flag
_atom_site_refinement_flags_posn
_atom_site_refinement_flags_adp
Br2 Br 0.24216(4) 0.53997(3) 0.02591(2) 0.01589(10) Uani 1 1 d . .
Br1 Br 0.55544(4) 0.81233(3) 0.03563(3) 0.02089(11) Uani 1 1 d . .
S1 S 0.00193(10) 0.70589(8) 0.20421(6) 0.01050(17) Uani 1 1 d . .
O3 O -0.0185(3) 0.8249(2) 0.14038(17) 0.0184(5) Uani 1 1 d . .
O6 O -0.1612(3) 0.5829(2) 0.42683(16) 0.0162(5) Uani 1 1 d . .
O4 O -0.0840(3) 0.5803(2) 0.17285(17) 0.0166(5) Uani 1 1 d . .
O5 O 0.1202(3) 0.6117(2) 0.43215(17) 0.0164(5) Uani 1 1 d D .
C3 C 0.4156(4) 0.7647(3) 0.1310(3) 0.0149(7) Uani 1 1 d . .
C4 C 0.3028(4) 0.6642(3) 0.1289(2) 0.0110(6) Uani 1 1 d . .
O1 O 0.3096(3) 0.7753(2) 0.28333(17) 0.0180(5) Uani 1 1 d . .
C6 C -0.0552(4) 0.7554(3) 0.3237(2) 0.0125(7) Uani 1 1 d . .
H6A H 0.014976 0.832116 0.349424 0.015 Uiso 1 1 calc R U
H6B H -0.172201 0.786015 0.315179 0.015 Uiso 1 1 calc R U
O2 O 0.5125(4) 0.9295(3) 0.2606(2) 0.0394(8) Uani 1 1 d . .
C5 C 0.2271(4) 0.6654(3) 0.2259(2) 0.0131(7) Uani 1 1 d . .
H50 H 0.246471 0.577791 0.261537 0.016 Uiso 1 1 calc R U
C2 C 0.4243(4) 0.8367(4) 0.2281(3) 0.0212(8) Uani 1 1 d . .
C7 C -0.0352(4) 0.6396(3) 0.4005(2) 0.0112(6) Uani 1 1 d . .
H5 H 0.133(5) 0.550(3) 0.475(2) 0.017 Uiso 1 1 d D U

loop_
_atom_site_aniso_label
_atom_site_aniso_U_11
_atom_site_aniso_U_22
_atom_site_aniso_U_33
_atom_site_aniso_U_23
_atom_site_aniso_U_13
_atom_site_aniso_U_12
Br2 0.01672(18) 0.01744(18) 0.01388(18) -0.00363(12) 0.00332(13) -0.00227(13)
Br1 0.01236(18) 0.0264(2) 0.0254(2) 0.00257(14) 0.00808(15) -0.00369(14)
S1 0.0075(4) 0.0141(4) 0.0095(4) 0.0009(3) -0.0005(3) -0.0003(3)
O3 0.0138(12) 0.0232(13) 0.0179(13) 0.0087(10) 0.0014(10) 0.0029(10)
O6 0.0118(12) 0.0216(12) 0.0157(12) 0.0017(9) 0.0045(9) -0.0002(10)
O4 0.0136(12) 0.0192(12) 0.0166(12) -0.0028(10) 0.0004(10) -0.0064(10)
O5 0.0118(12) 0.0187(13) 0.0177(13) 0.0073(9) -0.0018(10) -0.0008(10)
C3 0.0078(16) 0.0191(17) 0.0175(17) 0.0017(13) 0.0010(13) -0.0004(13)
C4 0.0057(15) 0.0158(16) 0.0107(16) -0.0016(12) -0.0025(12) 0.0022(12)
O1 0.0119(12) 0.0291(14) 0.0122(12) -0.0078(10) -0.0021(9) -0.0077(10)
C6 0.0117(17) 0.0135(16) 0.0126(16) -0.0008(13) 0.0025(13) 0.0019(13)
O2 0.0299(17) 0.0524(19) 0.0365(17) -0.0220(14) 0.0066(13) -0.0254(15)
C5 0.0070(16) 0.0180(17) 0.0132(16) -0.0013(13) -0.0028(13) -0.0026(13)
C2 0.0081(17) 0.030(2) 0.025(2) -0.0049(16) 0.0025(15) -0.0070(15)
C7 0.0114(16) 0.0139(15) 0.0079(15) -0.0041(12) 0.0000(12) 0.0016(13)

loop_
_atom_type_symbol
_atom_type_description
_atom_type_scat_dispersion_real
_atom_type_scat_dispersion_imag
_atom_type_scat_source
C C 0.0033 0.0016 'International Tables Vol C Tables 4.2.6.8 and 6.1.1.4'
H H 0.0000 0.0000 'International Tables Vol C Tables 4.2.6.8 and 6.1.1.4'
O O 0.0106 0.0060 'International Tables Vol C Tables 4.2.6.8 and 6.1.1.4'
S S 0.1246 0.1234 'International Tables Vol C Tables 4.2.6.8 and 6.1.1.4'
Br Br -0.2901 2.4595 'International Tables Vol C Tables 4.2.6.8 and 6.1.1.4'

loop_
_geom_angle_atom_site_label_1
_geom_angle_atom_site_label_2
_geom_angle_atom_site_label_3
_geom_angle
O3 S1 O4 119.96(15)
O3 S1 C6 106.94(15)
O4 S1 C6 109.06(15)
O3 S1 C5 107.79(15)
O4 S1 C5 106.50(15)
C6 S1 C5 105.76(15)
C7 O5 H5 114(3)
C4 C3 C2 109.2(3)
C4 C3 Br1 129.3(3)
C2 C3 Br1 121.5(2)
C3 C4 C5 108.7(3)
C3 C4 Br2 127.7(3)
C5 C4 Br2 123.6(2)
C2 O1 C5 109.2(2)
C7 C6 S1 112.8(2)
C7 C6 H6A 109.0
S1 C6 H6A 109.0
C7 C6 H6B 109.0
S1 C6 H6B 109.0
H6A C6 H6B 107.8
O1 C5 C4 105.3(2)
O1 C5 S1 107.5(2)
C4 C5 S1 110.9(2)
O1 C5 H50 111.0
C4 C5 H50 111.0
S1 C5 H50 111.0
O2 C2 O1 122.2(3)
O2 C2 C3 130.1(3)
O1 C2 C3 107.7(3)
O6 C7 O5 126.5(3)
O6 C7 C6 120.3(3)
O5 C7 C6 113.2(3)

loop_
_geom_bond_atom_site_label_1
_geom_bond_atom_site_label_2
_geom_bond_distance
Br2 C4 1.851(3)
Br1 C3 1.853(3)
S1 O3 1.437(2)
S1 O4 1.438(2)
S1 C6 1.781(3)
S1 C5 1.821(4)
O6 C7 1.233(4)
O5 C7 1.284(4)
O5 H5 0.827(18)
C3 C4 1.326(4)
C3 C2 1.470(5)
C4 C5 1.497(4)
O1 C2 1.379(4)
O1 C5 1.428(4)
C6 C7 1.520(4)
C6 H6A 0.9700
C6 H6B 0.9700
O2 C2 1.192(4)
C5 H50 0.9800

loop_
_geom_torsion_atom_site_label_1
_geom_torsion_atom_site_label_2
_geom_torsion_atom_site_label_3
_geom_torsion_atom_site_label_4
_geom_torsion
C2 C3 C4 C5 0.8(4)
Br1 C3 C4 C5 177.9(2)
C2 C3 C4 Br2 -179.4(2)
Br1 C3 C4 Br2 -2.3(5)
O3 S1 C6 C7 -178.5(2)
O4 S1 C6 C7 50.4(3)
C5 S1 C6 C7 -63.8(3)
C2 O1 C5 C4 0.2(3)
C2 O1 C5 S1 -118.1(2)
C3 C4 C5 O1 -0.7(4)
Br2 C4 C5 O1 179.5(2)
C3 C4 C5 S1 115.3(3)
Br2 C4 C5 S1 -64.5(3)
O3 S1 C5 O1 66.1(2)
O4 S1 C5 O1 -163.9(2)
C6 S1 C5 O1 -48.0(2)
O3 S1 C5 C4 -48.5(3)
O4 S1 C5 C4 81.5(2)
C6 S1 C5 C4 -162.6(2)
C5 O1 C2 O2 -178.2(3)
C5 O1 C2 C3 0.3(4)
C4 C3 C2 O2 177.6(4)
Br1 C3 C2 O2 0.2(6)
C4 C3 C2 O1 -0.7(4)
Br1 C3 C2 O1 -178.1(2)
S1 C6 C7 O6 -108.1(3)
S1 C6 C7 O5 72.3(3)
